data_1537008
loop_
_publ_author_name
'Reiser, S.'
'Nilges, T.'
'Pfitzner, A.'

_publ_section_title
;
 (Cu Br)3 P4 Se4: a low symmetric variant of the (Cu I)3 P4 Se4 structure
 type
;
_journal_name_full 'Zeitschrift fuer Anorganische und Allgemeine Chemie'
_journal_page_first 563
_journal_page_last 568
_journal_volume 629
_journal_year 2003
_chemical_formula_sum 'Br3 Cu3 P4 Se4'
_chemical_name_systematic '(Cu Br)3 (P4 Se4)'
_space_group_IT_number 4
_symmetry_space_group_name_Hall 'P 2yb'
_symmetry_space_group_name_H-M 'P 1 21 1'
_cell_angle_alpha 90
_cell_angle_beta 90.192
_cell_angle_gamma 90
_cell_formula_units_Z 12
_cell_length_a 33.6265
_cell_length_b 6.4023
_cell_length_c 19.0593
_cell_volume 4103.195
_citation_journal_id_ASTM ZAACAB
_cod_data_source_file Reiser_ZAACAB_2003_897.cif
_cod_data_source_block Br3Cu3P4Se4
_cod_database_code 1537008

loop_
_symmetry_equiv_pos_as_xyz
x,y,z
-x,y+1/2,-z

loop_
_atom_site_label
_atom_site_type_symbol
_atom_site_fract_x
_atom_site_fract_y
_atom_site_fract_z
_atom_site_occupancy
_atom_site_U_iso_or_equiv
Br9 Br-1 0.24976 0.1339 0.37793 1 0.0
Cu10 Cu+1 0.5331 0.7515 0.17244 1 0.0
Cu4 Cu+1 0.26472 0.0354 0.12502 1 0.0
Se4 Se 0.4784 0.0461 0.46393 1 0.0
Br1 Br-1 0.53342 0.1442 0.18066 1 0.0
Cu17 Cu+1 0.31851 0.5307 0.20232 1 0.0
Cu7 Cu+1 0.92973 0.2612 0.12621 1 0.0
Se9 Se 0.11787 0.4701 0.38034 1 0.0
Br6 Br-1 0.6535 0.1202 0.19851 1 0.0
Cu6 Cu+1 0.19158 0.048 0.30369 1 0.0
Br4 Br-1 0.31496 0.629 0.32474 1 0.0
P17 P 0.46932 0.1926 0.35815 1 0.0
Se19 Se 0.44076 0.9991 0.10743 1 0.0
P12 P 0.14087 0.6309 0.1228 1 0.0
Br18 Br-1 0.85966 0.6603 0.30019 1 0.0
Se15 Se 0.80287 0.5369 0.02082 1 0.0
Cu13 Cu+1 0.98485 0.7476 0.19953 1 0.0
Cu5 Cu+1 0.52606 0.2504 0.30202 1 0.0
Se16 Se 0.76348 0.5499 0.19768 1 0.0
P7 P 0.73941 0.6043 -0.01095 1 0.0
P20 P 0.36807 0.0968 0.37921 1 0.0
Cu8 Cu+1 0.59793 0.2365 0.12565 1 0.0
P6 P 0.07273 0.6589 -0.01458 1 0.0
Se10 Se 0.77562 0.5023 0.39834 1 0.0
Se1 Se 0.03117 -0.0446 0.47783 1 0.0
Br7 Br-1 0.91616 0.1495 0.37633 1 0.0
P3 P 0.41993 0.129 0.51617 1 0.0
P23 P 0.03317 0.1499 0.3777 1 0.0
P5 P 0.40605 0.6362 -0.01448 1 0.0
P1 P 0.75301 0.0917 0.51454 1 0.0
Cu3 Cu+1 0.58195 0.7305 0.37259 1 0.0
P19 P 0.70522 0.6249 0.1429 1 0.0
Se8 Se 0.08011 0.0088 0.30772 1 0.0
P24 P 0.06382 0.3958 0.44104 1 0.0
Se20 Se 0.37408 -0.106 0.4767 1 0.0
P14 P 0.13582 0.1329 0.35825 1 0.0
Cu15 Cu+1 0.65139 0.7232 0.20245 1 0.0
P4 P 0.38976 0.3587 0.44655 1 0.0
P11 P 0.80238 0.1996 0.3583 1 0.0
P13 P 0.06062 0.8963 0.06837 1 0.0
P2 P 0.08386 0.1477 0.51633 1 0.0
Br15 Br-1 0.58208 0.1267 0.37653 1 0.0
Br3 Br-1 0.20337 0.1588 0.18315 1 0.0
Cu16 Cu+1 0.19895 0.5478 0.16965 1 0.0
Br2 Br-1 0.6474 0.6225 0.32486 1 0.0
Se17 Se 0.02544 0.459 0.03805 1 0.0
Cu9 Cu+1 0.85915 0.2654 0.30302 1 0.0
P21 P 0.70094 0.1301 0.378 1 0.0
Se14 Se 0.43256 0.5172 0.19147 1 0.0
Br11 Br-1 0.32128 0.1288 0.19744 1 0.0
Br10 Br-1 0.98663 0.1448 0.19587 1 0.0
Cu1 Cu+1 0.91641 0.7547 0.37264 1 0.0
P15 P 0.47442 0.694 0.12119 1 0.0
Cu2 Cu+1 0.24865 0.5331 0.37077 1 0.0
Se11 Se 0.75016 0.0581 0.3016 1 0.0
Cu11 Cu+1 0.86522 0.7686 0.17601 1 0.0
Se21 Se 0.3679 0.3923 0.04048 1 0.0
Se12 Se 0.09173 0.4981 0.18918 1 0.0
Se7 Se 0.46989 0.5593 0.01262 1 0.0
P8 P 0.72578 0.3561 0.45569 1 0.0
Br17 Br-1 0.92739 0.6548 0.12311 1 0.0
Br8 Br-1 0.98124 0.6463 0.3222 1 0.0
P18 P 0.03768 0.6433 0.1382 1 0.0
P9 P 0.71957 0.8608 0.06038 1 0.0
Cu12 Cu+1 0.64514 0.2273 0.32305 1 0.0
Se2 Se 0.13895 0.0053 0.46845 1 0.0
Se23 Se 0.11955 0.9706 0.11317 1 0.0
P10 P 0.38488 0.8566 0.06769 1 0.0
Cu18 Cu+1 0.97871 0.2515 0.32012 1 0.0
Br16 Br-1 0.59557 0.6308 0.12212 1 0.0
Br12 Br-1 0.52633 0.6445 0.29687 1 0.0
Se22 Se 0.77495 1.007 0.099 1 0.0
Br14 Br-1 0.26378 0.6376 0.12025 1 0.0
Br13 Br-1 0.19656 0.6585 0.29415 1 0.0
Se18 Se 0.69792 0.3946 0.05249 1 0.0
Se24 Se 0.70416 -0.1095 0.46556 1 0.0
Se13 Se 0.41852 0.0257 0.305 1 0.0
Se5 Se 0.43948 0.5002 0.38761 1 0.0
P22 P 0.37355 0.5886 0.13966 1 0.0
Se3 Se 0.81096 0.0208 0.45921 1 0.0
Cu14 Cu+1 0.31157 0.0298 0.32142 1 0.0
P16 P 0.80688 0.7031 0.1248 1 0.0
Br5 Br-1 0.86567 0.1626 0.18101 1 0.0
Se6 Se 0.13238 0.518 0.01254 1 0.0
